data_1546343
loop_
_publ_author_name
'L.A. Solovyov'
'N.N. Golovnev'
'M.S. Molokeev'
'M.K. Lesnikov'

_publ_contact_author_address
;
Kirensky Institute of Physics of SB RAS 
Akademgorodok 50-38
660036 Krasnoyarsk
Russia 
;
_publ_contact_author_email msmolokeev@gmail.com
_publ_contact_author_fax +(3912)43-89-23
_publ_contact_author_name 'Molokeev Maxim'
_publ_contact_author_phone +7-950-437-17-72
_publ_section_title
;
 Bis(mu3-barbiturato-O,O,O')-(mu2-aqua)-aqua-barium(II): Crystal
 structure, spectroscopic and thermal properties
;
_journal_issue 12
_journal_name_full 'Journal of Coordination Chemistry'
_journal_page_first 1984
_journal_page_last 1993
_journal_paper_doi 10.1080/00958972.2017.1319943
_journal_volume 70
_journal_year 2017
_chemical_formula_sum 'C8 H10 Ba N4 O8'
_chemical_formula_weight 427.53
_chemical_name_systematic
;
Catena-bis(mu3-Barbiturato-O,O,O')-(mu2-aqua)-aqua-barium(II)
;
_space_group_IT_number 2
_symmetry_cell_setting triclinic
_symmetry_space_group_name_Hall '-P 1'
_symmetry_space_group_name_H-M 'P -1'
_atom_type_scat_source
;
X-Ray Form Factor, C Attenuation and Scattering Tables (version 2.1).
NIST, Gaithersburg, MD.
;
_cell_angle_alpha 65.533(5)
_cell_angle_beta 74.971(4)
_cell_angle_gamma 83.420(5)
_cell_formula_units_Z 2
_cell_length_a 7.5017(3)
_cell_length_b 9.5304(12)
_cell_length_c 9.8090(6)
_cell_measurement_reflns_used 1277
_cell_measurement_temperature 295
_cell_measurement_theta_max 50
_cell_measurement_theta_min 4.5
_cell_volume 616.46(9)
_computing_structure_refinement
;
Powder diffraction, Derivative Difference Method (DDM)
L.A. Solovyov, J. Appl. Cryst. 37 (2004) 743
;
_diffrn_ambient_temperature 295
_diffrn_measurement_device_type 'PANalytical X'Pert PRO'
_diffrn_radiation_probe x-ray
_exptl_crystal_density_diffrn 2.303
_pd_block_diffractogram_id Ba(HBar)2(H2O)2
_pd_char_colour white
_pd_meas_2theta_range_inc 0.013
_pd_meas_2theta_range_max 100
_pd_meas_2theta_range_min 9
_pd_proc_ls_prof_wR_expected 0.02593
_pd_proc_ls_prof_wR_factor 0.02954
_refine_ls_goodness_of_fit_all 1.13913
_refine_ls_hydrogen_treatment constr
_refine_ls_matrix_type full
_refine_ls_number_parameters 80
_refine_ls_number_restraints 0
_refine_ls_R_factor_all 0.01400
_refine_ls_R_I_factor 0.02224
_refine_ls_shift/su_max 0.02784
_cod_data_source_file BaHBar2H2O2.cif
_cod_data_source_block b
_cod_original_sg_symbol_Hall '-P 1                '
_cod_original_sg_symbol_H-M 'P -1                '
_cod_original_formula_sum 'C8 H10 Ba N4 O8 '
_cod_database_code 1546343

loop_
_symmetry_equiv_pos_site_id
_symmetry_equiv_pos_as_xyz
1 'x, y, z'
2 '-x, -y, -z'

loop_
_atom_site_label
_atom_site_type_symbol
_atom_site_fract_x
_atom_site_fract_y
_atom_site_fract_z
_atom_site_U_iso_or_equiv
_atom_site_occupancy
_atom_site_adp_type
Ba Ba 0.28448(9) 0.61712(8) 0.38812(8) 0.0291(6) 1.0000 Uani
O1 O 0.5899(8) 0.3509(6) -0.0821(7) 0.0278(21) 1.0000 Uiso
O2 O 0.5464(10) 0.3729(9) 0.3810(9) 0.0421(21) 1.0000 Uiso
O3 O 0.7483(8) -0.0657(8) 0.3308(8) 0.0501(26) 1.0000 Uiso
O11 O 0.2509(8) -0.0685(7) 0.3655(8) 0.0519(24) 1.0000 Uiso
O21 O 0.0593(9) 0.3922(7) 0.3936(7) 0.0312(17) 1.0000 Uiso
O31 O 0.0900(8) 0.3412(7) -0.0554(7) 0.0340(24) 1.0000 Uiso
Oh1 O 0.0617(7) 0.7978(7) 0.2002(7) 0.0557(19) 1.0000 Uiso
Oh2 O 0.6627(8) 0.6589(6) 0.3248(6) 0.0603(22) 1.0000 Uiso
C1 C 0.6127(13) 0.2806(11) 0.0482(10) 0.0325(12) 1.0000 Uiso
N1 N 0.5739(10) 0.3539(9) 0.1519(9) 0.0325(12) 1.0000 Uiso
C2 C 0.5983(14) 0.2982(13) 0.2995(14) 0.0325(12) 1.0000 Uiso
N2 N 0.6463(9) 0.1489(9) 0.3556(9) 0.0325(12) 1.0000 Uiso
C3 C 0.6961(12) 0.0738(12) 0.2591(11) 0.0325(12) 1.0000 Uiso
C4 C 0.6625(12) 0.1247(11) 0.1126(11) 0.0325(12) 1.0000 Uiso
C11 C 0.2030(13) 0.0698(11) 0.2922(12) 0.0312(12) 1.0000 Uiso
N11 N 0.1603(9) 0.1622(9) 0.3743(9) 0.0312(12) 1.0000 Uiso
C21 C 0.0856(13) 0.3104(12) 0.3199(13) 0.0312(12) 1.0000 Uiso
N21 N 0.0700(11) 0.3601(8) 0.1755(9) 0.0312(12) 1.0000 Uiso
C31 C 0.1209(13) 0.2796(10) 0.0798(11) 0.0312(12) 1.0000 Uiso
C41 C 0.1761(13) 0.1319(11) 0.1434(11) 0.0312(12) 1.0000 Uiso
H1 H 0.67256 0.11277 0.44935 0.0507 1.0000 Uiso
H2 H 0.52410 0.44923 0.11827 0.0507 1.0000 Uiso
H3 H 0.69647 0.05667 0.06351 0.0507 1.0000 Uiso
H4 H 0.19515 0.06934 0.08657 0.0507 1.0000 Uiso
H5 H 0.18788 0.12550 0.46704 0.0507 1.0000 Uiso
H6 H 0.02381 0.45595 0.13472 0.0507 1.0000 Uiso
H7 H -0.03321 0.83743 0.24174 0.0760 1.0000 Uiso
H8 H 0.01905 0.75888 0.14941 0.0760 1.0000 Uiso
H9 H 0.68290 0.74554 0.32886 0.0760 1.0000 Uiso
H10 H 0.73721 0.66106 0.23832 0.0760 1.0000 Uiso

loop_
_atom_site_aniso_label
_atom_site_aniso_U_11
_atom_site_aniso_U_22
_atom_site_aniso_U_33
_atom_site_aniso_U_12
_atom_site_aniso_U_13
_atom_site_aniso_U_23
Ba 0.0332(10) 0.0289(9) 0.0277(10) 0.00453(45) -0.0099(6) -0.01335(48)

loop_
_atom_type_symbol
_atom_type_scat_dispersion_real
_atom_type_scat_dispersion_imag
Ba -1.25441 8.44516
O 0.04556 0.03205
C 0.01615 0.00905
N 0.02879 0.01806
H -0.00053 0.00000

loop_
_diffrn_radiation_wavelength
_diffrn_radiation_wavelength_wt
1.5406 1.0000
1.544440 0.500000

loop_
_geom_angle_atom_site_label_1
_geom_angle_atom_site_label_2
_geom_angle_atom_site_label_3
_geom_angle
_geom_angle_site_symmetry_1
_geom_angle_site_symmetry_3
O1 Ba O2 71.88(20) 2_665 .
O1 Ba O2 135.36(19) 2_665 2_666
O1 Ba O11 103.95(18) 2_665 1_565
O1 Ba O21 80.60(19) 2_665 .
O1 Ba O21 138.96(21) 2_665 2_566
O2 Ba O2 84.93(29) . 2_666
O2 Ba O11 143.32(21) . 1_565
O2 Ba O21 78.03(22) . .
O2 Ba O21 129.46(17) . 2_566
O2 Ba O11 72.89(21) 2_666 1_565
O2 Ba O21 131.92(18) 2_666 .
O2 Ba O21 85.07(21) 2_666 2_566
O11 Ba O21 138.28(18) 1_565 .
O11 Ba O21 78.23(18) 1_565 2_566
O21 Ba O21 72.74(27) . 2_566
Oh1 Ba Oh2 124.11(14) . .
Oh1 Ba O1 66.18(18) . 2_665
Oh1 Ba O2 134.43(24) . .
Oh1 Ba O2 138.48(22) . 2_666
Oh1 Ba O11 66.66(21) . 1_565
Oh1 Ba O21 78.39(19) . .
Oh1 Ba O21 78.12(17) . 2_566
Oh2 Ba O1 76.12(19) . 2_665
Oh2 Ba O2 58.03(21) . .
Oh2 Ba O2 59.26(19) . 2_666
Oh2 Ba O11 85.38(17) . 1_565
Oh2 Ba O21 134.72(19) . .
Oh2 Ba O21 143.88(22) . 2_566
O1 C1 N1 119.7(8) . .
O1 C1 C4 125.7(11) . .
O2 C2 N1 121.3(9) . .
O2 C2 N2 123.2(11) . .
O3 C3 N2 110.9(9) . .
O3 C3 C4 122.0(12) . .
O11 C11 N11 116.1(10) . .
O11 C11 C41 126.3(12) . .
O21 C21 N11 122.2(10) . .
O21 C21 N21 124.0(9) . .
O31 C31 N21 119.0(8) . .
O31 C31 C41 123.0(11) . .
N1 C1 C4 114.4(8) . .
C1 N1 C2 128.7(8) . .
N1 C2 N2 114.1(12) . .
C2 N2 C3 119.5(9) . .
N2 C3 C4 126.0(9) . .
C1 C4 C3 115.0(11) . .
N11 C11 C41 117.5(8) . .
C11 N11 C21 124.4(9) . .
N11 C21 N21 113.2(11) . .
N21 C31 C41 117.3(9) . .
C11 C41 C31 120.6(12) . .

loop_
_geom_bond_atom_site_label_1
_geom_bond_atom_site_label_2
_geom_bond_distance
_geom_bond_site_symmetry_2
Ba O1 2.799(7) 2_665
Ba O2 2.881(8) .
Ba O2 2.906(10) 2_666
Ba O11 2.898(7) 1_565
Ba O21 2.853(8) .
Ba O21 2.877(6) 2_566
Ba Oh1 2.732(6) .
Ba Oh2 2.781(6) .
C1 O1 1.220(11) .
C2 O2 1.242(17) .
C3 O3 1.291(11) .
C11 O11 1.274(11) .
C21 O21 1.235(17) .
C31 O31 1.280(12) .
C1 N1 1.413(16) .
C1 C4 1.401(13) .
N1 C2 1.375(16) .
C2 N2 1.339(13) .
N2 C3 1.365(16) .
C3 C4 1.395(15) .
C11 N11 1.384(16) .
C11 C41 1.390(15) .
N11 C21 1.394(13) .
C21 N21 1.328(15) .
C31 N21 1.400(15) .
C31 C41 1.347(13) .

loop_
_geom_hbond_atom_site_label_D
_geom_hbond_atom_site_label_H
_geom_hbond_atom_site_label_A
_geom_hbond_distance_DH
_geom_hbond_distance_HA
_geom_hbond_distance_DA
_geom_hbond_angle_DHA
_geom_hbond_site_symmetry_A
_geom_hbond_publ_flag
N1 H2 O1 0.9000 1.9300 2.818(11) 170.00 2_665 yes
N2 H1 O11 0.9100 1.9100 2.809(10) 170.00 2_656 yes
N11 H5 O3 0.9000 1.9900 2.892(10) 174.00 2_656 yes
N21 H6 O31 0.9000 1.9500 2.847(11) 177.00 2_565 yes
OH1 H7 O3 0.8500 1.9700 2.825(10) 178.00 1_465 yes
OH1 H8 O31 0.8700 1.9300 2.795(9) 174.00 2_565 yes
OH2 H9 O3 0.8700 1.9300 2.800(10) 175.00 1_565 yes
OH2 H10 O31 0.8800 1.9300 2.808(8) 177.00 2_665 yes
